data_7108090
loop_
_publ_author_name
'Bob Schroeder'
'Raja Ashraf'
'Stuart Thomas'
'Andrew White'
'Laure Biniek'
'Christian Nielsen'
'Weimin Zhang'
'Zheng Huang'
'Pabitra Shakya Tuladhar'
'Scott Watkins'
'Thomas Anthopoulos'
'James R. Durrant'
'Iain McCulloch'

_publ_section_title
;
 Synthesis of novel thieno[3,2-b]thienobis(silolothiophene) based low
 bandgap polymers for organic photovoltaics
;
_journal_name_full Chem.Commun.
_journal_page_first 7699
_journal_paper_doi 10.1039/c2cc33718e
_journal_volume 48
_journal_year 2012
_chemical_formula_moiety 'C52 H88 S4 Si4'
_chemical_formula_sum 'C52 H88 S4 Si4'
_chemical_formula_weight 953.82
_space_group_IT_number 2
_symmetry_cell_setting triclinic
_symmetry_space_group_name_Hall '-P 1'
_symmetry_space_group_name_H-M 'P -1'
_atom_sites_solution_hydrogens geom
_atom_sites_solution_primary direct
_atom_sites_solution_secondary difmap
_audit_creation_method SHELXL-97
_cell_angle_alpha 64.485(3)
_cell_angle_beta 64.935(3)
_cell_angle_gamma 85.259(3)
_cell_formula_units_Z 1
_cell_length_a 11.9054(4)
_cell_length_b 11.9347(4)
_cell_length_c 12.3649(4)
_cell_measurement_reflns_used 5721
_cell_measurement_temperature 173
_cell_measurement_theta_max 32.5666
_cell_measurement_theta_min 3.2193
_cell_volume 1425.49(10)
_computing_cell_refinement 'CrysAlis RED, Oxford Diffraction Ltd'
_computing_data_collection 'CrysAlis CCD, Oxford Diffraction Ltd'
_computing_data_reduction 'CrysAlis RED, Oxford Diffraction Ltd'
_computing_molecular_graphics 'Bruker SHELXTL'
_computing_publication_material 'Bruker SHELXTL'
_computing_structure_refinement 'SHELXL-97 (Sheldrick, 1997)'
_computing_structure_solution 'SHELXS-97 (Sheldrick, 1990)'
_diffrn_ambient_temperature 173
_diffrn_detector_area_resol_mean 15.9825
_diffrn_measured_fraction_theta_full 0.982
_diffrn_measured_fraction_theta_max 0.890
_diffrn_measurement_device_type 'OD Xcalibur 3'
_diffrn_measurement_method 'omega scans'
_diffrn_radiation_monochromator graphite
_diffrn_radiation_source 'Enhance (Mo) X-ray Source'
_diffrn_radiation_type MoK\a
_diffrn_radiation_wavelength 0.71073
_diffrn_reflns_av_R_equivalents 0.0192
_diffrn_reflns_av_sigmaI/netI 0.0375
_diffrn_reflns_limit_h_max 17
_diffrn_reflns_limit_h_min -17
_diffrn_reflns_limit_k_max 17
_diffrn_reflns_limit_k_min -17
_diffrn_reflns_limit_l_max 15
_diffrn_reflns_limit_l_min -18
_diffrn_reflns_number 15902
_diffrn_reflns_theta_full 31.00
_diffrn_reflns_theta_max 32.64
_diffrn_reflns_theta_min 3.24
_exptl_absorpt_coefficient_mu 0.282
_exptl_absorpt_correction_T_max 0.962
_exptl_absorpt_correction_T_min 0.921
_exptl_absorpt_correction_type analytical
_exptl_absorpt_process_details
;
CrysAlisPro, Agilent Technologies,
Version 1.171.35.15 (release 03-08-2011 CrysAlis171 .NET)
(compiled Aug 3 2011,13:03:54)
Analytical numeric absorption correction using a multifaceted crystal
model based on expressions derived by R.C. Clark & J.S. Reid.
(Clark, R. C. & Reid, J. S. (1995). Acta Cryst. A51, 887-897)
;
_exptl_crystal_colour Yellow
_exptl_crystal_density_diffrn 1.111
_exptl_crystal_density_method 'not measured'
_exptl_crystal_description blocks
_exptl_crystal_F_000 520
_exptl_crystal_size_max 0.39
_exptl_crystal_size_mid 0.30
_exptl_crystal_size_min 0.19
_refine_diff_density_max 0.577
_refine_diff_density_min -0.264
_refine_diff_density_rms 0.057
_refine_ls_extinction_method none
_refine_ls_goodness_of_fit_ref 1.065
_refine_ls_hydrogen_treatment constr
_refine_ls_matrix_type full
_refine_ls_number_parameters 327
_refine_ls_number_reflns 9276
_refine_ls_number_restraints 305
_refine_ls_restrained_S_all 1.174
_refine_ls_R_factor_all 0.0703
_refine_ls_R_factor_gt 0.0484
_refine_ls_shift/su_max 0.000
_refine_ls_shift/su_mean 0.000
_refine_ls_structure_factor_coef Fsqd
_refine_ls_weighting_details 'calc w=1/[\s^2^(Fo^2^)+(0.0681P)^2^+0.2199P] where P=(Fo^2^+2Fc^2^)/3'
_refine_ls_weighting_scheme calc
_refine_ls_wR_factor_gt 0.1276
_refine_ls_wR_factor_ref 0.1404
_reflns_number_gt 6934
_reflns_number_total 9276
_reflns_threshold_expression >2sigma(I)
_cod_data_source_file c2cc33718e.txt
_cod_data_source_block 5
_cod_original_sg_symbol_H-M P-1
_cod_database_code 7108090

loop_
_symmetry_equiv_pos_as_xyz
'x, y, z'
'-x, -y, -z'

loop_
_atom_site_label
_atom_site_type_symbol
_atom_site_fract_x
_atom_site_fract_y
_atom_site_fract_z
_atom_site_U_iso_or_equiv
_atom_site_adp_type
_atom_site_occupancy
_atom_site_symmetry_multiplicity
_atom_site_calc_flag
_atom_site_refinement_flags
_atom_site_disorder_assembly
_atom_site_disorder_group
S1 S 0.66706(4) 0.14370(4) 0.17782(5) 0.03623(12) Uani 1 1 d . . .
C2 C 0.50884(15) 0.15254(15) 0.25460(17) 0.0329(3) Uani 1 1 d . . .
C3 C 0.49135(16) 0.26709(15) 0.25761(16) 0.0321(3) Uani 1 1 d . . .
H3A H 0.4108 0.2903 0.2953 0.038 Uiso 1 1 calc R . .
C4 C 0.60357(15) 0.34796(14) 0.19969(16) 0.0304(3) Uani 1 1 d . . .
Si5 Si 0.66188(4) 0.50821(4) 0.16202(4) 0.02914(11) Uani 1 1 d . . .
C6 C 0.82886(15) 0.48147(15) 0.08182(16) 0.0309(3) Uani 1 1 d . . .
C7 C 0.82882(15) 0.36204(15) 0.08999(16) 0.0315(3) Uani 1 1 d . . .
C8 C 0.70647(15) 0.29057(14) 0.15272(16) 0.0306(3) Uani 1 1 d . . .
C9 C 0.95474(15) 0.53731(14) 0.01885(16) 0.0308(3) Uani 1 1 d . . .
S10 S 0.97580(4) 0.31803(4) 0.02441(4) 0.03510(11) Uani 1 1 d . . .
Si11 Si 0.38953(5) 0.01782(4) 0.32397(5) 0.03548(13) Uani 1 1 d . . .
C12 C 0.3932(3) -0.1079(2) 0.4767(3) 0.0788(9) Uani 1 1 d . . .
H12A H 0.3733 -0.0762 0.5430 0.118 Uiso 1 1 calc R . .
H12B H 0.4766 -0.1350 0.4555 0.118 Uiso 1 1 calc R . .
H12C H 0.3314 -0.1789 0.5123 0.118 Uiso 1 1 calc R . .
C13 C 0.4271(3) -0.0414(3) 0.1976(3) 0.0733(8) Uani 1 1 d . . .
H13A H 0.5084 -0.0730 0.1800 0.110 Uiso 1 1 calc R . .
H13B H 0.4299 0.0267 0.1153 0.110 Uiso 1 1 calc R . .
H13C H 0.3626 -0.1091 0.2308 0.110 Uiso 1 1 calc R . .
C14 C 0.2353(2) 0.0782(2) 0.3604(3) 0.0606(6) Uani 1 1 d . . .
H14A H 0.2172 0.1089 0.4273 0.091 Uiso 1 1 calc R . .
H14B H 0.1702 0.0108 0.3943 0.091 Uiso 1 1 calc R . .
H14C H 0.2371 0.1468 0.2789 0.091 Uiso 1 1 calc R . .
C15 C 0.61762(17) 0.64189(16) 0.04158(18) 0.0378(4) Uani 1 1 d . . .
H15A H 0.6791 0.7161 -0.0002 0.045 Uiso 1 1 calc R . .
H15B H 0.6244 0.6203 -0.0296 0.045 Uiso 1 1 calc R . .
C16 C 0.4865(2) 0.6778(2) 0.1004(2) 0.0515(5) Uani 1 1 d D A .
H16A H 0.4820 0.7076 0.1654 0.062 Uiso 1 1 calc R . .
H16B H 0.4733 0.7484 0.0283 0.062 Uiso 1 1 calc R . .
C17 C 0.3832(2) 0.5741(2) 0.1678(3) 0.0579(6) Uani 1 1 d D . .
H17A H 0.3973 0.5383 0.1049 0.069 Uiso 0.493(3) 1 calc PR A 1
H17B H 0.3947 0.5083 0.2441 0.069 Uiso 0.493(3) 1 calc PR A 1
H17C H 0.3984 0.5027 0.2335 0.069 Uiso 0.323(6) 1 d PR B 2
H17D H 0.3809 0.5505 0.1037 0.069 Uiso 0.323(6) 1 d PR B 2
H17E H 0.3894 0.5072 0.2433 0.069 Uiso 0.184(5) 1 d PR C 3
H17F H 0.3865 0.5421 0.1075 0.069 Uiso 0.184(5) 1 d PR C 3
C18 C 0.2486(4) 0.5941(9) 0.2188(11) 0.060(2) Uani 0.493(3) 1 d PDU A 1
H18A H 0.2321 0.6561 0.1441 0.072 Uiso 0.493(3) 1 calc PR A 1
H18B H 0.2303 0.6287 0.2835 0.072 Uiso 0.493(3) 1 calc PR A 1
C19 C 0.1609(5) 0.4706(6) 0.2868(7) 0.0727(16) Uani 0.493(3) 1 d PDU A 1
H19A H 0.1840 0.4340 0.2231 0.087 Uiso 0.493(3) 1 calc PR A 1
H19B H 0.1759 0.4107 0.3635 0.087 Uiso 0.493(3) 1 calc PR A 1
C20 C 0.0282(5) 0.4834(6) 0.3331(6) 0.0792(18) Uani 0.493(3) 1 d PD A 1
H20A H 0.0114 0.5311 0.2544 0.095 Uiso 0.493(3) 1 calc PR A 1
H20B H 0.0088 0.5339 0.3833 0.095 Uiso 0.493(3) 1 calc PR A 1
C21 C -0.0602(10) 0.3634(11) 0.4197(11) 0.119(3) Uani 0.493(3) 1 d PDU A 1
H21A H -0.0438 0.3149 0.4985 0.143 Uiso 0.493(3) 1 calc PR A 1
H21B H -0.1469 0.3844 0.4515 0.143 Uiso 0.493(3) 1 calc PR A 1
C22 C -0.0506(7) 0.2824(7) 0.3522(7) 0.095(2) Uani 0.493(3) 1 d PD A 1
H22A H -0.1123 0.2079 0.4138 0.143 Uiso 0.493(3) 1 calc PR A 1
H22B H 0.0335 0.2570 0.3246 0.143 Uiso 0.493(3) 1 calc PR A 1
H22C H -0.0668 0.3293 0.2739 0.143 Uiso 0.493(3) 1 calc PR A 1
C18' C 0.2539(9) 0.6188(15) 0.219(3) 0.076(6) Uiso 0.323(6) 1 d PDU A 2
H18C H 0.2586 0.6758 0.2561 0.091 Uiso 0.323(6) 1 calc PR B 2
H18D H 0.2345 0.6678 0.1418 0.091 Uiso 0.323(6) 1 calc PR B 2
C19' C 0.1460(7) 0.5142(8) 0.3241(8) 0.061(2) Uiso 0.323(6) 1 d PDU A 2
H19C H 0.1660 0.4634 0.4000 0.073 Uiso 0.323(6) 1 calc PR B 2
H19D H 0.0694 0.5522 0.3571 0.073 Uiso 0.323(6) 1 calc PR B 2
C20' C 0.1207(7) 0.4304(8) 0.2737(9) 0.063(2) Uiso 0.323(6) 1 d PDU A 2
H20C H 0.1985 0.3952 0.2377 0.076 Uiso 0.323(6) 1 calc PR B 2
H20D H 0.0986 0.4813 0.1995 0.076 Uiso 0.323(6) 1 calc PR B 2
C21' C 0.0149(9) 0.3207(9) 0.3788(13) 0.074(3) Uiso 0.323(6) 1 d PDU A 2
H21C H 0.0226 0.2547 0.3488 0.088 Uiso 0.323(6) 1 calc PR B 2
H21D H 0.0216 0.2840 0.4642 0.088 Uiso 0.323(6) 1 calc PR B 2
C22' C -0.1066(10) 0.3683(16) 0.3970(17) 0.117(5) Uiso 0.323(6) 1 d PDU A 2
H22D H -0.1739 0.3001 0.4653 0.176 Uiso 0.323(6) 1 calc PR B 2
H22E H -0.1141 0.4014 0.3130 0.176 Uiso 0.323(6) 1 calc PR B 2
H22F H -0.1129 0.4350 0.4247 0.176 Uiso 0.323(6) 1 calc PR B 2
C18" C 0.2590(9) 0.6241(15) 0.235(2) 0.057(5) Uiso 0.184(5) 1 d PDU A 3
H18E H 0.2462 0.6089 0.3249 0.068 Uiso 0.184(5) 1 calc PR C 3
H18F H 0.2649 0.7153 0.1816 0.068 Uiso 0.184(5) 1 calc PR C 3
C19" C 0.1497(10) 0.5578(12) 0.2446(16) 0.069(4) Uiso 0.184(5) 1 d PDU A 3
H19E H 0.1662 0.5677 0.1552 0.083 Uiso 0.184(5) 1 calc PR C 3
H19F H 0.0735 0.5968 0.2763 0.083 Uiso 0.184(5) 1 calc PR C 3
C20" C 0.1275(16) 0.4187(13) 0.339(2) 0.078(5) Uiso 0.184(5) 1 d PDU A 3
H20E H 0.1029 0.4066 0.4309 0.094 Uiso 0.184(5) 1 calc PR C 3
H20F H 0.2042 0.3788 0.3116 0.094 Uiso 0.184(5) 1 calc PR C 3
C21" C 0.018(2) 0.360(2) 0.331(2) 0.119(9) Uiso 0.184(5) 1 d PDU A 3
H21E H -0.0291 0.4265 0.2936 0.143 Uiso 0.184(5) 1 calc PR C 3
H21F H 0.0522 0.3168 0.2727 0.143 Uiso 0.184(5) 1 calc PR C 3
C22" C -0.0651(16) 0.2702(18) 0.4678(17) 0.088(6) Uiso 0.184(5) 1 d PD A 3
H22G H -0.1283 0.2241 0.4660 0.131 Uiso 0.184(5) 1 calc PR C 3
H22H H -0.1064 0.3156 0.5211 0.131 Uiso 0.184(5) 1 calc PR C 3
H22I H -0.0154 0.2112 0.5070 0.131 Uiso 0.184(5) 1 calc PR C 3
C23 C 0.63141(16) 0.53179(16) 0.31168(16) 0.0352(4) Uani 1 1 d . . .
H23A H 0.5410 0.5358 0.3578 0.042 Uiso 1 1 calc R . .
H23B H 0.6544 0.4592 0.3737 0.042 Uiso 1 1 calc R . .
C24 C 0.70542(18) 0.65186(17) 0.27560(17) 0.0396(4) Uani 1 1 d . . .
H24A H 0.7954 0.6486 0.2264 0.048 Uiso 1 1 calc R . .
H24B H 0.6804 0.7241 0.2153 0.048 Uiso 1 1 calc R . .
C25 C 0.6871(2) 0.6735(2) 0.39428(19) 0.0505(5) Uani 1 1 d . . .
H25A H 0.7208 0.6062 0.4497 0.061 Uiso 1 1 calc R . .
H25B H 0.5965 0.6680 0.4489 0.061 Uiso 1 1 calc R . .
C26 C 0.7511(2) 0.8009(2) 0.3550(2) 0.0564(6) Uani 1 1 d D D .
H26A H 0.7224 0.8675 0.2936 0.068 Uiso 1 1 calc R . .
H26B H 0.7237 0.8141 0.4358 0.068 Uiso 1 1 calc R . .
C27 C 0.8912(2) 0.8144(2) 0.2898(2) 0.0598(6) Uani 1 1 d D . .
H27A H 0.9212 0.8043 0.2070 0.072 Uiso 0.591(5) 1 calc PR D 1
H27B H 0.9225 0.7498 0.3501 0.072 Uiso 0.591(5) 1 calc PR D 1
H27C H 0.9133 0.7777 0.2291 0.072 Uiso 0.409(5) 1 d PR D 2
H27D H 0.9154 0.7610 0.3586 0.072 Uiso 0.409(5) 1 d PR D 2
C28 C 0.9410(4) 0.9521(4) 0.2571(4) 0.0558(11) Uani 0.591(5) 1 d PDU D 1
H28A H 0.9103 1.0154 0.1953 0.067 Uiso 0.591(5) 1 calc PR D 1
H28B H 0.9058 0.9623 0.3402 0.067 Uiso 0.591(5) 1 calc PR D 1
C29 C 1.0830(4) 0.9765(4) 0.1953(4) 0.0604(12) Uani 0.591(5) 1 d PDU D 1
H29A H 1.1065 1.0570 0.1901 0.072 Uiso 0.591(5) 1 calc PR D 1
H29B H 1.1135 0.9099 0.2547 0.072 Uiso 0.591(5) 1 calc PR D 1
C30 C 1.1476(4) 0.9814(5) 0.0598(5) 0.0688(14) Uani 0.591(5) 1 d PDU D 1
H30A H 1.2382 0.9976 0.0273 0.103 Uiso 0.591(5) 1 calc PR D 1
H30B H 1.1199 1.0486 -0.0007 0.103 Uiso 0.591(5) 1 calc PR D 1
H30C H 1.1273 0.9013 0.0641 0.103 Uiso 0.591(5) 1 calc PR D 1
C28' C 0.9699(5) 0.9279(6) 0.2180(7) 0.0522(15) Uiso 0.409(5) 1 d PDU D 2
H28C H 0.9555 0.9653 0.2796 0.063 Uiso 0.409(5) 1 calc PR D 2
H28D H 0.9431 0.9850 0.1495 0.063 Uiso 0.409(5) 1 calc PR D 2
C29' C 1.1101(5) 0.9256(6) 0.1491(7) 0.0599(16) Uiso 0.409(5) 1 d PDU D 2
H29C H 1.1406 0.8767 0.2170 0.072 Uiso 0.409(5) 1 calc PR D 2
H29D H 1.1262 0.8828 0.0917 0.072 Uiso 0.409(5) 1 calc PR D 2
C30' C 1.1810(6) 1.0532(6) 0.0666(6) 0.0644(18) Uiso 0.409(5) 1 d PD D 2
H30D H 1.2702 1.0467 0.0232 0.097 Uiso 0.409(5) 1 calc PR D 2
H30E H 1.1682 1.0948 0.1234 0.097 Uiso 0.409(5) 1 calc PR D 2
H30F H 1.1514 1.1020 -0.0011 0.097 Uiso 0.409(5) 1 calc PR D 2

loop_
_atom_site_aniso_label
_atom_site_aniso_U_11
_atom_site_aniso_U_22
_atom_site_aniso_U_33
_atom_site_aniso_U_23
_atom_site_aniso_U_13
_atom_site_aniso_U_12
S1 0.0346(2) 0.0284(2) 0.0435(2) -0.01815(17) -0.01178(18) -0.00021(16)
C2 0.0329(8) 0.0315(8) 0.0334(8) -0.0133(6) -0.0134(7) -0.0018(6)
C3 0.0313(8) 0.0309(7) 0.0337(8) -0.0138(6) -0.0136(6) 0.0008(6)
C4 0.0320(8) 0.0270(7) 0.0319(8) -0.0128(6) -0.0129(6) 0.0003(6)
Si5 0.0293(2) 0.0253(2) 0.0303(2) -0.01255(17) -0.00990(17) 0.00086(16)
C6 0.0298(7) 0.0286(7) 0.0313(8) -0.0131(6) -0.0101(6) 0.0006(6)
C7 0.0298(8) 0.0280(7) 0.0338(8) -0.0137(6) -0.0105(6) 0.0012(6)
C8 0.0329(8) 0.0257(7) 0.0318(8) -0.0121(6) -0.0124(6) -0.0007(6)
C9 0.0315(8) 0.0254(7) 0.0322(8) -0.0121(6) -0.0106(6) -0.0006(6)
S10 0.0304(2) 0.02649(19) 0.0440(2) -0.01726(17) -0.00985(17) 0.00061(15)
Si11 0.0361(3) 0.0311(2) 0.0387(3) -0.0137(2) -0.0160(2) -0.00363(19)
C12 0.0770(18) 0.0579(14) 0.0747(17) 0.0125(13) -0.0462(15) -0.0243(13)
C13 0.0776(17) 0.0694(16) 0.0743(17) -0.0501(14) -0.0101(13) -0.0184(13)
C14 0.0429(11) 0.0611(14) 0.0864(18) -0.0403(13) -0.0264(12) 0.0014(10)
C15 0.0437(10) 0.0318(8) 0.0344(9) -0.0118(7) -0.0163(7) 0.0037(7)
C16 0.0578(13) 0.0413(10) 0.0528(12) -0.0164(9) -0.0274(10) 0.0148(9)
C17 0.0502(12) 0.0634(14) 0.0669(15) -0.0320(12) -0.0286(11) 0.0122(11)
C18 0.034(2) 0.087(5) 0.055(3) -0.029(4) -0.021(2) 0.016(2)
C19 0.076(4) 0.072(4) 0.081(4) -0.049(4) -0.027(3) 0.004(3)
C20 0.071(4) 0.094(5) 0.079(4) -0.038(4) -0.038(3) 0.015(3)
C21 0.112(7) 0.133(8) 0.113(7) -0.058(6) -0.038(6) -0.011(7)
C22 0.078(4) 0.101(5) 0.091(5) -0.023(4) -0.038(4) -0.013(4)
C23 0.0384(9) 0.0316(8) 0.0303(8) -0.0125(6) -0.0100(7) -0.0026(7)
C24 0.0445(10) 0.0366(9) 0.0317(8) -0.0154(7) -0.0087(7) -0.0068(7)
C25 0.0562(12) 0.0494(11) 0.0360(10) -0.0222(9) -0.0039(9) -0.0167(9)
C26 0.0581(13) 0.0541(12) 0.0497(12) -0.0293(10) -0.0060(10) -0.0175(10)
C27 0.0580(14) 0.0648(14) 0.0527(13) -0.0173(11) -0.0261(11) -0.0104(11)
C28 0.048(2) 0.062(2) 0.054(2) -0.037(2) -0.0032(17) -0.0174(17)
C29 0.055(2) 0.074(3) 0.058(2) -0.030(2) -0.0249(19) -0.011(2)
C30 0.056(2) 0.088(3) 0.061(3) -0.040(3) -0.014(2) -0.006(2)

loop_
_atom_type_symbol
_atom_type_description
_atom_type_scat_dispersion_real
_atom_type_scat_dispersion_imag
_atom_type_scat_source
C C 0.0033 0.0016 'International Tables Vol C Tables 4.2.6.8 and 6.1.1.4'
H H 0.0000 0.0000 'International Tables Vol C Tables 4.2.6.8 and 6.1.1.4'
Si Si 0.0817 0.0704 'International Tables Vol C Tables 4.2.6.8 and 6.1.1.4'
S S 0.1246 0.1234 'International Tables Vol C Tables 4.2.6.8 and 6.1.1.4'

loop_
_geom_angle_atom_site_label_1
_geom_angle_atom_site_label_2
_geom_angle_atom_site_label_3
_geom_angle
_geom_angle_site_symmetry_1
_geom_angle_site_symmetry_3
C8 S1 C2 92.38(8) . .
C3 C2 S1 109.68(12) . .
C3 C2 Si11 128.95(13) . .
S1 C2 Si11 121.34(10) . .
C2 C3 C4 114.83(15) . .
C8 C4 C3 110.27(14) . .
C8 C4 Si5 107.67(11) . .
C3 C4 Si5 142.05(13) . .
C23 Si5 C15 111.20(8) . .
C23 Si5 C6 110.89(8) . .
C15 Si5 C6 111.86(8) . .
C23 Si5 C4 114.66(7) . .
C15 Si5 C4 115.28(8) . .
C6 Si5 C4 91.47(7) . .
C7 C6 C9 108.78(14) . .
C7 C6 Si5 107.89(12) . .
C9 C6 Si5 143.31(13) . .
C6 C7 C8 116.15(15) . .
C6 C7 S10 114.86(12) . .
C8 C7 S10 128.98(12) . .
C4 C8 C7 116.80(14) . .
C4 C8 S1 112.84(12) . .
C7 C8 S1 130.36(13) . .
C9 C9 C6 115.26(18) 2_765 .
C9 C9 S10 110.62(16) 2_765 2_765
C6 C9 S10 134.12(13) . 2_765
C7 S10 C9 90.48(8) . 2_765
C12 Si11 C13 109.79(15) . .
C12 Si11 C14 111.19(14) . .
C13 Si11 C14 110.73(13) . .
C12 Si11 C2 109.52(10) . .
C13 Si11 C2 108.63(10) . .
C14 Si11 C2 106.91(9) . .
C16 C15 Si5 115.70(13) . .
C17 C16 C15 114.45(17) . .
C18 C17 C16 122.4(4) . .
C16 C17 C18' 111.5(5) . .
C16 C17 C18" 106.8(5) . .
C17 C18 C19 111.8(6) . .
C20 C19 C18 115.2(6) . .
C19 C20 C21 116.4(7) . .
C22 C21 C20 114.4(7) . .
C19' C18' C17 115.0(11) . .
C20' C19' C18' 113.3(11) . .
C19' C20' C21' 114.9(7) . .
C22' C21' C20' 109.0(9) . .
C19" C18" C17 109.6(11) . .
C18" C19" C20" 111.6(12) . .
C19" C20" C21" 105.9(12) . .
C22" C21" C20" 106.7(13) . .
C24 C23 Si5 112.17(11) . .
C25 C24 C23 114.34(14) . .
C24 C25 C26 113.36(16) . .
C27 C26 C25 114.6(2) . .
C28' C27 C26 125.3(3) . .
C26 C27 C28 107.5(2) . .
C29 C28 C27 113.0(3) . .
C30 C29 C28 114.6(3) . .
C27 C28' C29' 118.4(5) . .
C30' C29' C28' 112.6(5) . .

loop_
_geom_bond_atom_site_label_1
_geom_bond_atom_site_label_2
_geom_bond_distance
_geom_bond_site_symmetry_2
S1 C8 1.7125(16) .
S1 C2 1.7317(17) .
C2 C3 1.380(2) .
C2 Si11 1.8697(16) .
C3 C4 1.427(2) .
C4 C8 1.381(2) .
C4 Si5 1.8801(16) .
Si5 C23 1.8702(17) .
Si5 C15 1.8761(18) .
Si5 C6 1.8800(17) .
C6 C7 1.385(2) .
C6 C9 1.423(2) .
C7 C8 1.459(2) .
C7 S10 1.7344(16) .
C9 C9 1.395(3) 2_765
C9 S10 1.7368(16) 2_765
S10 C9 1.7368(16) 2_765
Si11 C12 1.854(2) .
Si11 C13 1.857(2) .
Si11 C14 1.858(2) .
C15 C16 1.531(3) .
C16 C17 1.495(3) .
C17 C18 1.494(6) .
C17 C18' 1.544(12) .
C17 C18" 1.572(12) .
C18 C19 1.554(9) .
C19 C20 1.455(7) .
C20 C21 1.510(9) .
C21 C22 1.496(10) .
C18' C19' 1.534(12) .
C19' C20' 1.491(10) .
C20' C21' 1.552(10) .
C21' C22' 1.471(12) .
C18" C19" 1.513(13) .
C19" C20" 1.526(13) .
C20" C21" 1.593(14) .
C21" C22" 1.480(15) .
C23 C24 1.534(2) .
C24 C25 1.521(3) .
C25 C26 1.539(3) .
C26 C27 1.501(3) .
C27 C28' 1.403(6) .
C27 C28 1.613(4) .
C28 C29 1.524(5) .
C29 C30 1.494(6) .
C28' C29' 1.523(8) .
C29' C30' 1.489(8) .
